data_4031211
loop_
_publ_author_name
'Healy, P.C.'
'Taylor, D.'
'Kepert, D.L.'
'White, A.H.'

_publ_section_title
;
 Crystal structure of dicesium
 octa-mue3-chloro-hexachloro-octahedro-hexa-tungstate(II) and
 -molybdate(II) complexes
;
_journal_name_full
;
Journal of the Chemical Society. Dalton Transactions, Inorganic Chemistry 
(1972-)
;
_journal_page_first 646
_journal_page_last 650
_journal_volume 1973
_journal_year 1973
_chemical_formula_sum 'Br6 Cl8 Cs2 Mo6'
_chemical_name_systematic 'Cs2 Mo6 Cl8 Br6'
_space_group_IT_number 159
_symmetry_space_group_name_Hall 'P 3 -2c'
_symmetry_space_group_name_H-M 'P 3 1 c'
_cell_angle_alpha 90
_cell_angle_beta 90
_cell_angle_gamma 120
_cell_formula_units_Z 2
_cell_length_a 10.06
_cell_length_b 10.06
_cell_length_c 14.7
_cell_volume 1288.380
_citation_journal_id_ASTM JCDTBI
_cod_data_source_file Healy_JCDTBI_1973_1138.cif
_cod_data_source_block Br6Cl8Cs2Mo6
_cod_original_cell_volume 1288.38
_cod_database_code 4031211

loop_
_symmetry_equiv_pos_as_xyz
x,y,z
-y,x-y,z
-x+y,-x,z
y,x,z+1/2
-x,-x+y,z+1/2
x-y,-y,z+1/2

loop_
_atom_site_label
_atom_site_type_symbol
_atom_site_fract_x
_atom_site_fract_y
_atom_site_fract_z
_atom_site_occupancy
_atom_site_U_iso_or_equiv
Mo1 Mo+2 0.5128 0.3253 0.3202 1 0.0
Br1 Br-1 0.295 0.328 0.412 1 0.0
Br2 Br-1 0.628 0.679 0.08 1 0.0
Cl4 Cl-1 0.6667 0.3333 0.037 1 0.0
Cs1 Cs+1 0.3333 0.6667 0.245 1 0.0
Cl1 Cl-1 0.375 0.314 0.176 1 0.0
Mo2 Mo+2 0.6578 0.4793 0.1756 1 0.0
Cl3 Cl-1 0.6667 0.3333 0.488 1 0.0
Cs2 Cs+1 0 0 0.034 1 0.0
Cl2 Cl-1 0.653 0.61 0.319 1 0.0
